data_4119543
loop_
_publ_author_name
'Daniel L. M. Suess'
'Jonas C. Peters'

_publ_contact_author_address
;Caltech Division of Chemistry and Chemical Engineering
1200 E. California Blvd.
Pasadena, CA 91125
;
_publ_contact_author_email jpeters@caltech.edu
_publ_contact_author_name 'Jonas C. Peters'
_publ_contact_author_phone 626-395-3113
_publ_section_title
;
 H-H and Si-H Bond Addition to Fe\\tbNNR2 Intermediates Derived from N2
;
_journal_name_full 'Journal of the American Chemical Society'
_journal_page_first 4938
_journal_page_last 4941
_journal_paper_doi 10.1021/ja400836u
_journal_volume 135
_journal_year 2013
_chemical_formula_sum 'C36 H57 B Fe N2 P2 Si2'
_chemical_formula_weight 702.62
_chemical_name_systematic
;
 ?
;
_space_group_IT_number 2
_symmetry_cell_setting triclinic
_symmetry_space_group_name_Hall '-P 1'
_symmetry_space_group_name_H-M 'P -1'
_atom_sites_solution_hydrogens geom
_atom_sites_solution_primary direct
_atom_sites_solution_secondary difmap
_audit_creation_method SHELXL-97
_cell_angle_alpha 118.196(3)
_cell_angle_beta 97.760(4)
_cell_angle_gamma 92.754(3)
_cell_formula_units_Z 4
_cell_length_a 10.5707(8)
_cell_length_b 19.9433(14)
_cell_length_c 20.5612(15)
_cell_measurement_reflns_used 9484
_cell_measurement_temperature 100(2)
_cell_measurement_theta_max 49.60
_cell_measurement_theta_min 2.73
_cell_volume 3754.1(5)
_computing_cell_refinement 'Bruker SAINT'
_computing_data_collection 'Bruker APEX2'
_computing_data_reduction 'Bruker SAINT'
_computing_molecular_graphics 'Bruker SHELXTL'
_computing_publication_material 'Bruker SHELXTL'
_computing_structure_refinement 'SHELXL-97 (Sheldrick, 2008)'
_computing_structure_solution 'SHELXS-97 (Sheldrick, 2008)'
_diffrn_ambient_temperature 100(2)
_diffrn_detector_area_resol_mean 8.33
_diffrn_measured_fraction_theta_full 0.998
_diffrn_measured_fraction_theta_max 0.984
_diffrn_measurement_device_type 'Bruker APEX-II CCD'
_diffrn_measurement_method '\f and \w scans'
_diffrn_radiation_monochromator graphite
_diffrn_radiation_source 'fine-focus sealed tube'
_diffrn_radiation_type MoK\a
_diffrn_radiation_wavelength 0.71073
_diffrn_reflns_av_R_equivalents 0.0593
_diffrn_reflns_av_sigmaI/netI 0.0458
_diffrn_reflns_limit_h_max 22
_diffrn_reflns_limit_h_min -22
_diffrn_reflns_limit_k_max 43
_diffrn_reflns_limit_k_min -42
_diffrn_reflns_limit_l_max 44
_diffrn_reflns_limit_l_min -43
_diffrn_reflns_number 501556
_diffrn_reflns_theta_full 25.00
_diffrn_reflns_theta_max 50.11
_diffrn_reflns_theta_min 1.96
_exptl_absorpt_coefficient_mu 0.578
_exptl_absorpt_correction_T_max 0.8411
_exptl_absorpt_correction_T_min 0.8102
_exptl_absorpt_correction_type multi-scan
_exptl_absorpt_process_details 'SADABS v2008/1 (Bruker-AXS, 2008)'
_exptl_crystal_colour green
_exptl_crystal_density_diffrn 1.243
_exptl_crystal_description block
_exptl_crystal_F_000 1504
_exptl_crystal_size_max 0.38
_exptl_crystal_size_mid 0.38
_exptl_crystal_size_min 0.31
_refine_diff_density_max 0.858
_refine_diff_density_min -0.431
_refine_diff_density_rms 0.083
_refine_ls_extinction_method none
_refine_ls_goodness_of_fit_ref 1.003
_refine_ls_hydrogen_treatment mixed
_refine_ls_matrix_type full
_refine_ls_number_parameters 857
_refine_ls_number_reflns 77845
_refine_ls_number_restraints 0
_refine_ls_restrained_S_all 1.003
_refine_ls_R_factor_all 0.0690
_refine_ls_R_factor_gt 0.0378
_refine_ls_shift/su_max 0.007
_refine_ls_shift/su_mean 0.000
_refine_ls_structure_factor_coef Fsqd
_refine_ls_weighting_details 'calc w=1/[\s^2^(Fo^2^)+(0.0377P)^2^+0.6849P] where P=(Fo^2^+2Fc^2^)/3'
_refine_ls_weighting_scheme calc
_refine_ls_wR_factor_gt 0.0824
_refine_ls_wR_factor_ref 0.0937
_reflns_number_gt 55692
_reflns_number_total 77845
_reflns_threshold_expression >2sigma(I)
_cod_data_source_file ja400836u_si_002_3.cif
_cod_data_source_block 6a
_cod_database_code 4119543

loop_
_symmetry_equiv_pos_as_xyz
'x, y, z'
'-x, -y, -z'

loop_
_atom_site_label
_atom_site_type_symbol
_atom_site_fract_x
_atom_site_fract_y
_atom_site_fract_z
_atom_site_U_iso_or_equiv
_atom_site_adp_type
_atom_site_occupancy
_atom_site_symmetry_multiplicity
_atom_site_calc_flag
_atom_site_refinement_flags
Fe1 Fe 0.930326(7) 0.694711(4) 0.261510(4) 0.00714(1) Uani 1 1 d .
Fe2 Fe 0.530606(8) 0.822848(4) 0.758980(4) 0.00883(1) Uani 1 1 d .
P1 P 0.953568(13) 0.795428(8) 0.376239(8) 0.00803(2) Uani 1 1 d .
P11 P 0.503247(14) 0.725587(8) 0.639670(8) 0.00969(2) Uani 1 1 d .
P2 P 0.941127(14) 0.585912(8) 0.270138(8) 0.00892(2) Uani 1 1 d .
P12 P 0.551430(15) 0.768157(9) 0.831920(9) 0.01110(2) Uani 1 1 d .
Si11 Si 0.707334(18) 1.014276(10) 0.752372(11) 0.01409(3) Uani 1 1 d .
Si12 Si 0.908735(18) 0.944301(11) 0.804254(12) 0.01660(3) Uani 1 1 d .
Si1 Si 0.525221(17) 0.670121(11) 0.167166(10) 0.01307(3) Uani 1 1 d .
Si2 Si 0.702867(17) 0.660446(11) 0.064501(10) 0.01263(3) Uani 1 1 d .
N11 N 0.65012(5) 0.88535(3) 0.76700(3) 0.01072(6) Uani 1 1 d .
N1 N 0.79426(4) 0.68301(3) 0.20433(3) 0.00934(6) Uani 1 1 d .
N2 N 0.68972(5) 0.67243(3) 0.15510(3) 0.01185(7) Uani 1 1 d .
C119 C 0.40629(6) 0.76590(4) 0.86942(3) 0.01372(8) Uani 1 1 d .
C8 C 1.20375(5) 0.79820(3) 0.37463(3) 0.00926(7) Uani 1 1 d .
C7 C 1.11278(5) 0.84886(3) 0.40311(3) 0.00987(7) Uani 1 1 d .
C13 C 0.94368(5) 0.79117(3) 0.46502(3) 0.01156(8) Uani 1 1 d .
H13 H 0.8666 0.7541 0.4545 0.014 Uiso 1 1 calc R
C3 C 1.05717(6) 0.75309(3) 0.15142(3) 0.01459(9) Uani 1 1 d .
C1 C 1.11863(5) 0.69652(3) 0.23344(3) 0.00897(7) Uani 1 1 d .
N12 N 0.73958(5) 0.93656(3) 0.77090(3) 0.01295(7) Uani 1 1 d .
C107 C 0.33879(6) 0.67557(3) 0.60678(3) 0.01253(8) Uani 1 1 d .
C9 C 1.33303(5) 0.83007(3) 0.39268(3) 0.01201(8) Uani 1 1 d .
H9 H 1.3970 0.7974 0.3745 0.014 Uiso 1 1 calc R
C19 C 1.10654(5) 0.57346(3) 0.29628(3) 0.01054(7) Uani 1 1 d .
C20 C 1.19373(5) 0.64087(3) 0.32615(3) 0.00948(7) Uani 1 1 d .
C6 C 1.14004(5) 0.63021(3) 0.16763(3) 0.01128(7) Uani 1 1 d .
C21 C 1.31946(5) 0.63977(3) 0.35781(3) 0.01146(7) Uani 1 1 d .
H21 H 1.3784 0.6856 0.3818 0.014 Uiso 1 1 calc R
C5 C 1.12568(6) 0.62716(4) 0.09907(3) 0.01388(8) Uani 1 1 d .
C16 C 0.83831(5) 0.86460(3) 0.38134(3) 0.01186(8) Uani 1 1 d .
H16 H 0.8631 0.9120 0.4311 0.014 Uiso 1 1 calc R
C12 C 1.14831(6) 0.92803(3) 0.44637(4) 0.01419(9) Uani 1 1 d .
H12 H 1.0847 0.9612 0.4642 0.017 Uiso 1 1 calc R
C120 C 0.29660(6) 0.75378(3) 0.81637(3) 0.01330(8) Uani 1 1 d .
C25 C 0.87458(6) 0.49067(3) 0.18782(3) 0.01331(8) Uani 1 1 d .
H25 H 0.8799 0.4515 0.2051 0.016 Uiso 1 1 calc R
B1 B 1.15054(6) 0.71052(3) 0.31541(3) 0.00943(8) Uani 1 1 d .
C116 C 0.52389(6) 0.74856(3) 0.56338(3) 0.01350(8) Uani 1 1 d .
H116 H 0.5108 0.6990 0.5153 0.016 Uiso 1 1 calc R
C113 C 0.60968(6) 0.64775(3) 0.62116(4) 0.01369(8) Uani 1 1 d .
H113 H 0.5753 0.6166 0.6428 0.016 Uiso 1 1 calc R
C22 C 1.35952(6) 0.57316(4) 0.35476(3) 0.01403(8) Uani 1 1 d .
H22 H 1.4455 0.5736 0.3758 0.017 Uiso 1 1 calc R
C28 C 0.86767(6) 0.58521(3) 0.34802(3) 0.01234(8) Uani 1 1 d .
H28 H 0.9251 0.6240 0.3954 0.015 Uiso 1 1 calc R
C15 C 1.06223(6) 0.76139(4) 0.48903(3) 0.01512(9) Uani 1 1 d .
H15A H 1.1356 0.8020 0.5112 0.023 Uiso 1 1 calc R
H15B H 1.0825 0.7170 0.4451 0.023 Uiso 1 1 calc R
H15C H 1.0443 0.7462 0.5261 0.023 Uiso 1 1 calc R
C110 C 0.08270(7) 0.60919(4) 0.56421(4) 0.01984(11) Uani 1 1 d .
H110 H -0.0046 0.5867 0.5501 0.024 Uiso 1 1 calc R
C128 C 0.58075(6) 0.66544(4) 0.79782(4) 0.01418(9) Uani 1 1 d .
H128 H 0.6489 0.6554 0.7662 0.017 Uiso 1 1 calc R
C109 C 0.13195(6) 0.66216(4) 0.63851(4) 0.01708(10) Uani 1 1 d .
H109 H 0.0772 0.6751 0.6747 0.020 Uiso 1 1 calc R
C101 C 0.33467(6) 0.84612(3) 0.75860(3) 0.01266(8) Uani 1 1 d .
C2 C 1.07173(5) 0.75716(3) 0.22311(3) 0.01103(7) Uani 1 1 d .
C11 C 1.27712(6) 0.95807(3) 0.46324(4) 0.01728(10) Uani 1 1 d .
H11 H 1.3022 1.0118 0.4926 0.021 Uiso 1 1 calc R
C23 C 1.27392(6) 0.50581(4) 0.32091(4) 0.01575(9) Uani 1 1 d .
H23 H 1.3019 0.4599 0.3176 0.019 Uiso 1 1 calc R
C106 C 0.27738(6) 0.86978(4) 0.70653(4) 0.01618(10) Uani 1 1 d .
C108 C 0.26055(5) 0.69723(3) 0.66188(3) 0.01216(8) Uani 1 1 d .
C4 C 1.08571(7) 0.69020(4) 0.09103(3) 0.01616(9) Uani 1 1 d .
C18 C 0.70254(6) 0.83027(4) 0.37621(4) 0.01600(9) Uani 1 1 d .
H18A H 0.6418 0.8665 0.3782 0.024 Uiso 1 1 calc R
H18B H 0.7006 0.8201 0.4183 0.024 Uiso 1 1 calc R
H18C H 0.6781 0.7822 0.3288 0.024 Uiso 1 1 calc R
C121 C 0.17659(7) 0.73994(4) 0.83302(4) 0.01901(11) Uani 1 1 d .
H121 H 0.1005 0.7307 0.7981 0.023 Uiso 1 1 calc R
C102 C 0.40595(7) 0.90454(4) 0.82878(4) 0.01563(9) Uani 1 1 d .
C30 C 0.86215(7) 0.51040(4) 0.35191(4) 0.01788(10) Uani 1 1 d .
H30A H 0.8334 0.5188 0.3982 0.027 Uiso 1 1 calc R
H30B H 0.9479 0.4938 0.3514 0.027 Uiso 1 1 calc R
H30C H 0.8016 0.4707 0.3086 0.027 Uiso 1 1 calc R
C27 C 0.95151(8) 0.46755(4) 0.12437(4) 0.01977(11) Uani 1 1 d .
H27A H 0.9144 0.4167 0.0832 0.030 Uiso 1 1 calc R
H27B H 1.0412 0.4661 0.1429 0.030 Uiso 1 1 calc R
H27C H 0.9483 0.5050 0.1062 0.030 Uiso 1 1 calc R
C115 C 0.74768(6) 0.68094(4) 0.66369(4) 0.01728(10) Uani 1 1 d .
H11A H 0.7935 0.6400 0.6653 0.026 Uiso 1 1 calc R
H11B H 0.7458 0.7209 0.7149 0.026 Uiso 1 1 calc R
H11C H 0.7921 0.7031 0.6380 0.026 Uiso 1 1 calc R
C10 C 1.36921(6) 0.90886(3) 0.43679(4) 0.01537(9) Uani 1 1 d .
H10 H 1.4575 0.9292 0.4489 0.018 Uiso 1 1 calc R
C125 C 0.68057(7) 0.81930(4) 0.91567(4) 0.01822(10) Uani 1 1 d .
H125 H 0.6722 0.7967 0.9494 0.022 Uiso 1 1 calc R
C24 C 1.14740(6) 0.50592(3) 0.29201(4) 0.01429(9) Uani 1 1 d .
H24 H 1.0885 0.4602 0.2693 0.017 Uiso 1 1 calc R
C26 C 0.73299(7) 0.48815(4) 0.15805(4) 0.01878(11) Uani 1 1 d .
H26A H 0.7241 0.5275 0.1426 0.028 Uiso 1 1 calc R
H26B H 0.6825 0.4978 0.1976 0.028 Uiso 1 1 calc R
H26C H 0.7015 0.4375 0.1149 0.028 Uiso 1 1 calc R
C122 C 0.16701(8) 0.73951(5) 0.89984(5) 0.02345(13) Uani 1 1 d .
H122 H 0.0849 0.7291 0.9094 0.028 Uiso 1 1 calc R
C130 C 0.45966(6) 0.61023(4) 0.74800(4) 0.01643(10) Uani 1 1 d .
H13A H 0.4820 0.5579 0.7220 0.025 Uiso 1 1 calc R
H13B H 0.4236 0.6252 0.7110 0.025 Uiso 1 1 calc R
H13C H 0.3959 0.6122 0.7791 0.025 Uiso 1 1 calc R
C17 C 0.84131(7) 0.88718(4) 0.32002(4) 0.01872(11) Uani 1 1 d .
H17A H 0.8201 0.8412 0.2707 0.028 Uiso 1 1 calc R
H17B H 0.9275 0.9121 0.3260 0.028 Uiso 1 1 calc R
H17C H 0.7782 0.9228 0.3240 0.028 Uiso 1 1 calc R
C34 C 0.52776(6) 0.63204(4) 0.02035(4) 0.01770(10) Uani 1 1 d .
H34A H 0.4905 0.6763 0.0196 0.021 Uiso 1 1 calc R
H34B H 0.5182 0.5901 -0.0320 0.021 Uiso 1 1 calc R
C14 C 0.92928(7) 0.86802(4) 0.53207(3) 0.01648(10) Uani 1 1 d .
H14A H 0.9309 0.8618 0.5767 0.025 Uiso 1 1 calc R
H14B H 0.8473 0.8848 0.5211 0.025 Uiso 1 1 calc R
H14C H 1.0004 0.9066 0.5413 0.025 Uiso 1 1 calc R
C112 C 0.28875(7) 0.62256(4) 0.53180(4) 0.01700(10) Uani 1 1 d .
H112 H 0.3425 0.6093 0.4951 0.020 Uiso 1 1 calc R
B11 B 0.31592(6) 0.76294(4) 0.74501(4) 0.01218(9) Uani 1 1 d .
C118 C 0.42195(7) 0.79673(4) 0.55522(4) 0.01916(11) Uani 1 1 d .
H11D H 0.4256 0.8432 0.6034 0.029 Uiso 1 1 calc R
H11E H 0.3366 0.7669 0.5397 0.029 Uiso 1 1 calc R
H11F H 0.4380 0.8111 0.5173 0.029 Uiso 1 1 calc R
C29 C 0.73562(6) 0.61348(4) 0.35208(4) 0.01636(9) Uani 1 1 d .
H29A H 0.6701 0.5720 0.3143 0.025 Uiso 1 1 calc R
H29B H 0.7366 0.6572 0.3425 0.025 Uiso 1 1 calc R
H29C H 0.7155 0.6294 0.4021 0.025 Uiso 1 1 calc R
C103 C 0.41703(8) 0.98296(4) 0.84437(4) 0.02155(12) Uani 1 1 d .
C117 C 0.65898(7) 0.78778(4) 0.57462(4) 0.01758(10) Uani 1 1 d .
H11G H 0.6622 0.8039 0.5365 0.026 Uiso 1 1 calc R
H11H H 0.7217 0.7518 0.5699 0.026 Uiso 1 1 calc R
H11I H 0.6797 0.8328 0.6247 0.026 Uiso 1 1 calc R
C124 C 0.39685(7) 0.76737(4) 0.93736(4) 0.01869(11) Uani 1 1 d .
H124 H 0.4724 0.7774 0.9730 0.022 Uiso 1 1 calc R
C31 C 0.49176(7) 0.63112(5) 0.22918(4) 0.02160(12) Uani 1 1 d .
H31A H 0.5188 0.5799 0.2104 0.032 Uiso 1 1 calc R
H31B H 0.3993 0.6278 0.2301 0.032 Uiso 1 1 calc R
H31C H 0.5394 0.6649 0.2800 0.032 Uiso 1 1 calc R
C33 C 0.45615(6) 0.60504(4) 0.06621(4) 0.01688(10) Uani 1 1 d .
H33A H 0.4685 0.5513 0.0523 0.020 Uiso 1 1 calc R
H33B H 0.3628 0.6079 0.0564 0.020 Uiso 1 1 calc R
C111 C 0.16110(7) 0.58912(4) 0.51047(4) 0.01987(11) Uani 1 1 d .
H111 H 0.1278 0.5529 0.4596 0.024 Uiso 1 1 calc R
C114 C 0.61258(8) 0.59110(4) 0.53887(4) 0.02080(12) Uani 1 1 d .
H11J H 0.6538 0.6179 0.5162 0.031 Uiso 1 1 calc R
H11K H 0.5244 0.5696 0.5116 0.031 Uiso 1 1 calc R
H11L H 0.6615 0.5496 0.5362 0.031 Uiso 1 1 calc R
C35 C 0.79806(7) 0.58125(4) 0.01714(4) 0.02027(11) Uani 1 1 d .
H35A H 0.8800 0.5898 0.0503 0.030 Uiso 1 1 calc R
H35B H 0.8149 0.5795 -0.0293 0.030 Uiso 1 1 calc R
H35C H 0.7498 0.5325 0.0053 0.030 Uiso 1 1 calc R
C131 C 0.56848(8) 0.99312(4) 0.67773(5) 0.02172(12) Uani 1 1 d .
H13D H 0.5890 0.9571 0.6290 0.033 Uiso 1 1 calc R
H13E H 0.5495 1.0408 0.6778 0.033 Uiso 1 1 calc R
H13F H 0.4933 0.9702 0.6868 0.033 Uiso 1 1 calc R
C32 C 0.46989(8) 0.76587(5) 0.19836(5) 0.02478(14) Uani 1 1 d .
H32A H 0.5167 0.8019 0.2488 0.037 Uiso 1 1 calc R
H32B H 0.3774 0.7617 0.1991 0.037 Uiso 1 1 calc R
H32C H 0.4864 0.7846 0.1636 0.037 Uiso 1 1 calc R
C104 C 0.35549(9) 1.00279(4) 0.79443(5) 0.02458(14) Uani 1 1 d .
C135 C 0.97118(7) 0.85151(4) 0.75333(5) 0.02336(13) Uani 1 1 d .
H13G H 0.9297 0.8135 0.7638 0.035 Uiso 1 1 calc R
H13H H 1.0645 0.8582 0.7699 0.035 Uiso 1 1 calc R
H13I H 0.9524 0.8338 0.6993 0.035 Uiso 1 1 calc R
C129 C 0.62674(8) 0.64466(5) 0.85921(5) 0.02267(13) Uani 1 1 d .
H12A H 0.5644 0.6568 0.8932 0.034 Uiso 1 1 calc R
H12B H 0.7107 0.6742 0.8876 0.034 Uiso 1 1 calc R
H12C H 0.6345 0.5897 0.8362 0.034 Uiso 1 1 calc R
C132 C 0.69638(8) 1.09907(4) 0.84358(5) 0.02208(12) Uani 1 1 d .
H13J H 0.6123 1.0935 0.8569 0.033 Uiso 1 1 calc R
H13K H 0.7063 1.1458 0.8392 0.033 Uiso 1 1 calc R
H13L H 0.7647 1.1025 0.8827 0.033 Uiso 1 1 calc R
C123 C 0.27661(8) 0.75411(5) 0.95249(4) 0.02265(13) Uani 1 1 d .
H123 H 0.2695 0.7550 0.9985 0.027 Uiso 1 1 calc R
C105 C 0.28337(7) 0.94524(4) 0.72460(5) 0.02165(13) Uani 1 1 d .
C133 C 0.86408(7) 1.02573(4) 0.72461(4) 0.01950(11) Uani 1 1 d .
H13M H 0.8648 0.9854 0.6726 0.023 Uiso 1 1 calc R
H13N H 0.8789 1.0765 0.7274 0.023 Uiso 1 1 calc R
C134 C 0.96930(7) 1.01850(4) 0.78011(5) 0.02376(14) Uani 1 1 d .
H13O H 0.9932 1.0686 0.8263 0.029 Uiso 1 1 calc R
H13P H 1.0470 1.0036 0.7573 0.029 Uiso 1 1 calc R
C36 C 0.76290(7) 0.75452(5) 0.07344(5) 0.02191(12) Uani 1 1 d .
H36A H 0.6896 0.7798 0.0656 0.033 Uiso 1 1 calc R
H36B H 0.8169 0.7460 0.0357 0.033 Uiso 1 1 calc R
H36C H 0.8137 0.7872 0.1237 0.033 Uiso 1 1 calc R
C127 C 0.81281(7) 0.80768(5) 0.89304(5) 0.02387(13) Uani 1 1 d .
H12D H 0.8226 0.8286 0.8591 0.036 Uiso 1 1 calc R
H12E H 0.8209 0.7528 0.8675 0.036 Uiso 1 1 calc R
H12F H 0.8799 0.8342 0.9379 0.036 Uiso 1 1 calc R
C126 C 0.66569(9) 0.90457(5) 0.95900(4) 0.02552(14) Uani 1 1 d .
H12G H 0.7335 0.9302 1.0036 0.038 Uiso 1 1 calc R
H12H H 0.5812 0.9102 0.9743 0.038 Uiso 1 1 calc R
H12I H 0.6729 0.9279 0.9268 0.038 Uiso 1 1 calc R
C136 C 0.94913(10) 0.98443(6) 0.90766(5) 0.03200(18) Uani 1 1 d .
H13Q H 0.9153 1.0336 0.9325 0.048 Uiso 1 1 calc R
H13R H 1.0428 0.9922 0.9232 0.048 Uiso 1 1 calc R
H13S H 0.9105 0.9486 0.9217 0.048 Uiso 1 1 calc R
H102 H 0.4197(11) 0.8962(7) 0.8699(7) 0.020(3) Uiso 1 1 d .
H2 H 1.0750(10) 0.8047(6) 0.2641(6) 0.013(2) Uiso 1 1 d .
H106 H 0.2271(11) 0.8311(7) 0.6595(7) 0.019(3) Uiso 1 1 d .
H5 H 1.1434(11) 0.5826(7) 0.0568(6) 0.017(3) Uiso 1 1 d .
H6 H 1.1699(11) 0.5875(6) 0.1729(6) 0.015(2) Uiso 1 1 d .
H105 H 0.2385(13) 0.9591(8) 0.6898(7) 0.031(3) Uiso 1 1 d .
H4 H 1.0766(12) 0.6892(7) 0.0433(7) 0.022(3) Uiso 1 1 d .
H3 H 1.0307(11) 0.7974(7) 0.1462(7) 0.021(3) Uiso 1 1 d .
H103 H 0.4635(12) 1.0210(7) 0.8911(7) 0.025(3) Uiso 1 1 d .
H104 H 0.3607(13) 1.0553(8) 0.8060(8) 0.034(3) Uiso 1 1 d .

loop_
_atom_site_aniso_label
_atom_site_aniso_U_11
_atom_site_aniso_U_22
_atom_site_aniso_U_33
_atom_site_aniso_U_23
_atom_site_aniso_U_13
_atom_site_aniso_U_12
Fe1 0.00682(2) 0.00681(2) 0.00726(2) 0.00313(2) 0.00066(2) 0.00089(2)
Fe2 0.00898(3) 0.00934(3) 0.00946(3) 0.00548(2) 0.00237(2) 0.00040(2)
P1 0.00747(5) 0.00719(4) 0.00831(5) 0.00274(4) 0.00186(4) 0.00084(3)
P11 0.00985(5) 0.01068(5) 0.00945(5) 0.00567(4) 0.00175(4) 0.00039(4)
P2 0.00925(5) 0.00757(4) 0.00963(5) 0.00434(4) 0.00041(4) 0.00012(4)
P12 0.01127(5) 0.01393(5) 0.01002(5) 0.00747(4) 0.00185(4) 0.00037(4)
Si11 0.01538(7) 0.01054(6) 0.01872(7) 0.00819(6) 0.00615(6) 0.00177(5)
Si12 0.01170(7) 0.01505(7) 0.02347(8) 0.01043(6) 0.00128(6) -0.00160(5)
Si1 0.00907(6) 0.01862(7) 0.01296(6) 0.00871(6) 0.00182(5) 0.00324(5)
Si2 0.01010(6) 0.01789(7) 0.01183(6) 0.00944(6) 0.00005(5) -0.00054(5)
N11 0.01117(16) 0.00974(15) 0.01181(16) 0.00547(13) 0.00320(13) 0.00033(12)
N1 0.00850(15) 0.01036(14) 0.00963(15) 0.00550(12) 0.00057(12) 0.00099(11)
N2 0.00840(16) 0.01720(18) 0.01163(16) 0.00876(15) 0.00009(13) 0.00133(13)
C119 0.0152(2) 0.0165(2) 0.0126(2) 0.00893(17) 0.00516(17) 0.00188(16)
C8 0.00909(17) 0.00838(15) 0.00940(16) 0.00356(13) 0.00194(13) 0.00065(12)
C7 0.00905(17) 0.00795(15) 0.01032(17) 0.00256(13) 0.00217(13) 0.00012(12)
C13 0.01171(19) 0.01250(18) 0.00926(17) 0.00424(14) 0.00246(14) 0.00062(14)
C3 0.0176(2) 0.0139(2) 0.0133(2) 0.00832(17) -0.00006(17) -0.00012(16)
C1 0.00876(16) 0.00867(15) 0.00933(16) 0.00408(13) 0.00226(13) 0.00112(12)
N12 0.01155(17) 0.01096(16) 0.01776(19) 0.00795(15) 0.00370(15) -0.00006(13)
C107 0.01147(19) 0.01376(19) 0.01260(19) 0.00730(16) 0.00023(15) -0.00107(15)
C9 0.00916(18) 0.01094(17) 0.01384(19) 0.00443(15) 0.00205(15) 0.00024(13)
C19 0.01123(18) 0.00875(16) 0.01204(18) 0.00542(14) 0.00160(14) 0.00199(13)
C20 0.01001(17) 0.00914(16) 0.00919(16) 0.00424(13) 0.00190(13) 0.00191(13)
C6 0.01023(18) 0.01088(17) 0.01090(18) 0.00355(14) 0.00262(14) 0.00223(14)
C21 0.01018(18) 0.01310(18) 0.01127(18) 0.00605(15) 0.00147(14) 0.00259(14)
C5 0.0126(2) 0.0160(2) 0.01001(18) 0.00358(16) 0.00323(15) 0.00112(16)
C16 0.01075(18) 0.00984(17) 0.01378(19) 0.00430(15) 0.00330(15) 0.00314(14)
C12 0.0120(2) 0.00852(17) 0.0167(2) 0.00156(15) 0.00378(17) 0.00012(14)
C120 0.0127(2) 0.0154(2) 0.0160(2) 0.01010(18) 0.00569(17) 0.00245(16)
C25 0.0159(2) 0.00935(17) 0.01236(19) 0.00436(15) -0.00008(16) -0.00125(15)
B1 0.0101(2) 0.00811(17) 0.00957(19) 0.00385(15) 0.00193(16) 0.00145(14)
C116 0.0164(2) 0.0145(2) 0.01100(18) 0.00746(16) 0.00246(16) 0.00071(16)
C113 0.0144(2) 0.01279(19) 0.0157(2) 0.00776(17) 0.00465(17) 0.00261(15)
C22 0.0126(2) 0.0167(2) 0.0151(2) 0.00907(18) 0.00304(17) 0.00596(16)
C28 0.0125(2) 0.01311(18) 0.01245(19) 0.00767(16) 0.00076(15) -0.00098(15)
C15 0.0159(2) 0.0173(2) 0.0124(2) 0.00768(17) 0.00126(17) 0.00282(17)
C110 0.0137(2) 0.0202(3) 0.0249(3) 0.0127(2) -0.0039(2) -0.00484(19)
C128 0.0147(2) 0.0166(2) 0.0161(2) 0.01151(18) 0.00349(17) 0.00275(17)
C109 0.0119(2) 0.0190(2) 0.0217(3) 0.0118(2) 0.00127(19) -0.00171(17)
C101 0.01169(19) 0.01352(19) 0.0163(2) 0.00907(17) 0.00561(16) 0.00326(15)
C2 0.01155(19) 0.00945(16) 0.01175(18) 0.00510(14) 0.00130(15) 0.00093(13)
C11 0.0138(2) 0.00942(18) 0.0210(3) 0.00160(17) 0.00315(19) -0.00176(15)
C23 0.0163(2) 0.0146(2) 0.0200(2) 0.01058(19) 0.00439(19) 0.00710(17)
C106 0.0131(2) 0.0196(2) 0.0234(3) 0.0154(2) 0.00620(19) 0.00537(18)
C108 0.01074(19) 0.01319(18) 0.0148(2) 0.00895(16) 0.00124(15) -0.00005(14)
C4 0.0184(2) 0.0189(2) 0.01089(19) 0.00767(18) 0.00124(17) -0.00178(18)
C18 0.0103(2) 0.0165(2) 0.0188(2) 0.00631(19) 0.00307(17) 0.00273(16)
C121 0.0147(2) 0.0263(3) 0.0246(3) 0.0178(3) 0.0084(2) 0.0040(2)
C102 0.0180(2) 0.0134(2) 0.0163(2) 0.00654(18) 0.00803(19) 0.00260(17)
C30 0.0191(3) 0.0183(2) 0.0211(3) 0.0143(2) 0.0013(2) -0.00139(19)
C27 0.0244(3) 0.0150(2) 0.0137(2) 0.00220(18) 0.0038(2) -0.0005(2)
C115 0.0129(2) 0.0202(2) 0.0223(3) 0.0127(2) 0.00493(19) 0.00358(18)
C10 0.01026(19) 0.01185(19) 0.0189(2) 0.00376(17) 0.00211(17) -0.00210(15)
C125 0.0175(2) 0.0242(3) 0.0126(2) 0.0101(2) -0.00131(18) -0.0026(2)
C24 0.0155(2) 0.01023(18) 0.0183(2) 0.00773(17) 0.00252(18) 0.00340(15)
C26 0.0166(2) 0.0159(2) 0.0189(2) 0.0067(2) -0.0037(2) -0.00323(18)
C122 0.0209(3) 0.0322(4) 0.0289(3) 0.0214(3) 0.0143(3) 0.0056(3)
C130 0.0163(2) 0.0143(2) 0.0214(3) 0.0106(2) 0.0043(2) 0.00101(17)
C17 0.0217(3) 0.0177(2) 0.0233(3) 0.0138(2) 0.0074(2) 0.0084(2)
C34 0.0122(2) 0.0274(3) 0.0153(2) 0.0132(2) -0.00184(17) -0.00096(19)
C14 0.0190(2) 0.0161(2) 0.0110(2) 0.00326(17) 0.00482(18) 0.00288(18)
C112 0.0174(2) 0.0179(2) 0.0129(2) 0.00659(18) -0.00115(18) -0.00284(18)
B11 0.0110(2) 0.0141(2) 0.0145(2) 0.00912(19) 0.00342(18) 0.00150(17)
C118 0.0206(3) 0.0221(3) 0.0201(3) 0.0150(2) 0.0015(2) 0.0033(2)
C29 0.0134(2) 0.0196(2) 0.0184(2) 0.0106(2) 0.00449(18) 0.00131(18)
C103 0.0277(3) 0.0129(2) 0.0235(3) 0.0060(2) 0.0135(3) 0.0034(2)
C117 0.0187(3) 0.0202(2) 0.0177(2) 0.0117(2) 0.0063(2) 0.00009(19)
C124 0.0219(3) 0.0240(3) 0.0150(2) 0.0124(2) 0.0069(2) 0.0027(2)
C31 0.0140(2) 0.0367(4) 0.0220(3) 0.0201(3) 0.0048(2) 0.0031(2)
C33 0.0104(2) 0.0239(3) 0.0154(2) 0.0096(2) 0.00016(17) -0.00170(18)
C111 0.0193(3) 0.0187(2) 0.0178(2) 0.0086(2) -0.0051(2) -0.0051(2)
C114 0.0267(3) 0.0146(2) 0.0189(3) 0.0052(2) 0.0077(2) 0.0051(2)
C35 0.0158(2) 0.0221(3) 0.0195(3) 0.0071(2) 0.0044(2) 0.0011(2)
C131 0.0215(3) 0.0224(3) 0.0252(3) 0.0148(3) 0.0034(2) 0.0031(2)
C32 0.0219(3) 0.0251(3) 0.0259(3) 0.0108(3) 0.0025(3) 0.0117(3)
C104 0.0303(4) 0.0151(2) 0.0355(4) 0.0143(3) 0.0183(3) 0.0091(2)
C135 0.0155(3) 0.0213(3) 0.0395(4) 0.0185(3) 0.0091(3) 0.0047(2)
C129 0.0277(3) 0.0261(3) 0.0230(3) 0.0191(3) 0.0033(3) 0.0063(3)
C132 0.0260(3) 0.0133(2) 0.0251(3) 0.0066(2) 0.0091(3) 0.0038(2)
C123 0.0268(3) 0.0289(3) 0.0207(3) 0.0165(3) 0.0129(3) 0.0052(3)
C105 0.0202(3) 0.0222(3) 0.0349(4) 0.0212(3) 0.0124(3) 0.0103(2)
C133 0.0207(3) 0.0143(2) 0.0274(3) 0.0117(2) 0.0106(2) 0.00126(19)
C134 0.0154(3) 0.0189(3) 0.0405(4) 0.0170(3) 0.0065(3) -0.0013(2)
C36 0.0198(3) 0.0251(3) 0.0272(3) 0.0195(3) -0.0012(2) -0.0021(2)
C127 0.0151(3) 0.0332(4) 0.0231(3) 0.0153(3) -0.0019(2) -0.0020(2)
C126 0.0275(4) 0.0246(3) 0.0152(3) 0.0039(2) -0.0007(2) -0.0038(3)
C136 0.0296(4) 0.0334(4) 0.0260(4) 0.0133(3) -0.0076(3) -0.0105(3)

loop_
_atom_type_symbol
_atom_type_description
_atom_type_scat_dispersion_real
_atom_type_scat_dispersion_imag
_atom_type_scat_source
C C 0.0033 0.0016 'International Tables Vol C Tables 4.2.6.8 and 6.1.1.4'
H H 0.0000 0.0000 'International Tables Vol C Tables 4.2.6.8 and 6.1.1.4'
B B 0.0013 0.0007 'International Tables Vol C Tables 4.2.6.8 and 6.1.1.4'
N N 0.0061 0.0033 'International Tables Vol C Tables 4.2.6.8 and 6.1.1.4'
Si Si 0.0817 0.0704 'International Tables Vol C Tables 4.2.6.8 and 6.1.1.4'
P P 0.1023 0.0942 'International Tables Vol C Tables 4.2.6.8 and 6.1.1.4'
Fe Fe 0.3463 0.8444 'International Tables Vol C Tables 4.2.6.8 and 6.1.1.4'

loop_
_geom_angle_atom_site_label_1
_geom_angle_atom_site_label_2
_geom_angle_atom_site_label_3
_geom_angle
N1 Fe1 C1 124.23(2)
N1 Fe1 P1 115.257(18)
C1 Fe1 P1 103.259(15)
N1 Fe1 P2 107.771(17)
C1 Fe1 P2 94.473(14)
P1 Fe1 P2 109.521(8)
N1 Fe1 C2 100.68(2)
C1 Fe1 C2 36.646(19)
P1 Fe1 C2 92.649(15)
P2 Fe1 C2 130.728(15)
N1 Fe1 B1 164.05(2)
C1 Fe1 B1 39.85(2)
P1 Fe1 B1 74.585(15)
P2 Fe1 B1 78.689(15)
C2 Fe1 B1 65.30(2)
N11 Fe2 C101 122.67(2)
N11 Fe2 C102 99.39(2)
C101 Fe2 C102 38.09(2)
N11 Fe2 P12 119.708(19)
C101 Fe2 P12 102.087(17)
C102 Fe2 P12 92.211(19)
N11 Fe2 P11 105.884(18)
C101 Fe2 P11 97.394(18)
C102 Fe2 P11 135.216(19)
P12 Fe2 P11 105.878(10)
N11 Fe2 B11 161.34(2)
C101 Fe2 B11 38.85(2)
C102 Fe2 B11 66.53(2)
P12 Fe2 B11 74.645(17)
P11 Fe2 B11 79.103(18)
C7 P1 C16 105.78(3)
C7 P1 C13 99.26(3)
C16 P1 C13 101.20(3)
C7 P1 Fe1 110.465(18)
C16 P1 Fe1 112.20(2)
C13 P1 Fe1 125.759(19)
C107 P11 C116 101.28(3)
C107 P11 C113 104.92(3)
C116 P11 C113 101.43(3)
C107 P11 Fe2 111.85(2)
C116 P11 Fe2 118.70(2)
C113 P11 Fe2 116.66(2)
C19 P2 C25 103.31(3)
C19 P2 C28 100.65(3)
C25 P2 C28 103.35(3)
C19 P2 Fe1 111.878(18)
C25 P2 Fe1 120.49(2)
C28 P2 Fe1 114.763(19)
C119 P12 C125 104.70(3)
C119 P12 C128 98.75(3)
C125 P12 C128 101.43(3)
C119 P12 Fe2 111.84(2)
C125 P12 Fe2 113.80(2)
C128 P12 Fe2 123.84(2)
N12 Si11 C131 115.60(3)
N12 Si11 C133 96.95(3)
C131 Si11 C133 112.60(4)
N12 Si11 C132 107.24(3)
C131 Si11 C132 113.24(4)
C133 Si11 C132 109.97(4)
N12 Si12 C135 111.09(3)
N12 Si12 C136 112.99(4)
C135 Si12 C136 111.95(5)
N12 Si12 C134 98.81(3)
C135 Si12 C134 112.87(4)
C136 Si12 C134 108.46(4)
N2 Si1 C31 113.82(3)
N2 Si1 C32 111.27(3)
C31 Si1 C32 111.14(4)
N2 Si1 C33 95.98(3)
C31 Si1 C33 113.74(4)
C32 Si1 C33 110.02(4)
N2 Si2 C35 109.88(3)
N2 Si2 C36 109.61(3)
C35 Si2 C36 115.53(4)
N2 Si2 C34 98.59(3)
C35 Si2 C34 111.17(3)
C36 Si2 C34 110.75(3)
N12 N11 Fe2 176.17(5)
N2 N1 Fe1 176.35(4)
N1 N2 Si2 120.68(4)
N1 N2 Si1 127.93(4)
Si2 N2 Si1 111.37(3)
C124 C119 C120 121.76(6)
C124 C119 P12 127.56(5)
C120 C119 P12 110.36(4)
C9 C8 C7 117.32(5)
C9 C8 B1 124.59(5)
C7 C8 B1 117.55(5)
C12 C7 C8 121.80(5)
C12 C7 P1 128.24(4)
C8 C7 P1 109.96(4)
C15 C13 C14 107.59(5)
C15 C13 P1 111.40(4)
C14 C13 P1 114.52(4)
C15 C13 H13 107.7
C14 C13 H13 107.7
P1 C13 H13 107.7
C4 C3 C2 120.57(6)
C4 C3 H3 120.0(7)
C2 C3 H3 119.3(7)
C2 C1 C6 116.60(5)
C2 C1 B1 117.21(5)
C6 C1 B1 126.06(5)
C2 C1 Fe1 79.00(3)
C6 C1 Fe1 116.08(4)
B1 C1 Fe1 77.97(3)
N11 N12 Si12 124.97(4)
N11 N12 Si11 124.64(4)
Si12 N12 Si11 110.12(3)
C112 C107 C108 120.77(6)
C112 C107 P11 123.86(5)
C108 C107 P11 115.27(4)
C10 C9 C8 121.10(5)
C10 C9 H9 119.4
C8 C9 H9 119.4
C24 C19 C20 120.91(5)
C24 C19 P2 125.47(4)
C20 C19 P2 113.54(4)
C21 C20 C19 117.47(5)
C21 C20 B1 123.23(5)
C19 C20 B1 119.00(5)
C5 C6 C1 122.03(5)
C5 C6 H6 119.6(7)
C1 C6 H6 118.3(7)
C22 C21 C20 121.45(5)
C22 C21 H21 119.3
C20 C21 H21 119.3
C6 C5 C4 120.20(5)
C6 C5 H5 119.6(7)
C4 C5 H5 120.2(7)
C18 C16 C17 110.49(5)
C18 C16 P1 109.60(4)
C17 C16 P1 112.01(4)
C18 C16 H16 108.2
C17 C16 H16 108.2
P1 C16 H16 108.2
C11 C12 C7 119.64(5)
C11 C12 H12 120.2
C7 C12 H12 120.2
C119 C120 C121 117.03(6)
C119 C120 B11 118.11(5)
C121 C120 B11 124.69(6)
C27 C25 C26 109.74(6)
C27 C25 P2 112.57(4)
C26 C25 P2 111.76(4)
C27 C25 H25 107.5
C26 C25 H25 107.5
P2 C25 H25 107.5
C1 B1 C20 116.95(4)
C1 B1 C8 112.57(4)
C20 B1 C8 122.93(5)
C1 B1 Fe1 62.18(3)
C20 B1 Fe1 114.72(4)
C8 B1 Fe1 112.26(4)
C118 C116 C117 110.87(5)
C118 C116 P11 110.77(5)
C117 C116 P11 112.54(4)
C118 C116 H116 107.5
C117 C116 H116 107.5
P11 C116 H116 107.5
C115 C113 C114 109.36(6)
C115 C113 P11 111.48(4)
C114 C113 P11 116.98(5)
C115 C113 H113 106.1
C114 C113 H113 106.1
P11 C113 H113 106.1
C21 C22 C23 120.10(5)
C21 C22 H22 119.9
C23 C22 H22 119.9
C29 C28 C30 109.96(5)
C29 C28 P2 112.85(4)
C30 C28 P2 116.66(5)
C29 C28 H28 105.5
C30 C28 H28 105.5
P2 C28 H28 105.5
C13 C15 H15A 109.5
C13 C15 H15B 109.5
H15A C15 H15B 109.5
C13 C15 H15C 109.5
H15A C15 H15C 109.5
H15B C15 H15C 109.5
C109 C110 C111 120.00(6)
C109 C110 H110 120.0
C111 C110 H110 120.0
C130 C128 C129 107.80(5)
C130 C128 P12 110.98(4)
C129 C128 P12 115.58(5)
C130 C128 H128 107.4
C129 C128 H128 107.4
P12 C128 H128 107.4
C110 C109 C108 121.97(7)
C110 C109 H109 119.0
C108 C109 H109 119.0
C102 C101 C106 117.26(6)
C102 C101 B11 118.78(5)
C106 C101 B11 123.83(6)
C102 C101 Fe2 74.09(4)
C106 C101 Fe2 118.68(4)
B11 C101 Fe2 80.59(3)
C1 C2 C3 120.52(5)
C1 C2 Fe1 64.35(3)
C3 C2 Fe1 126.15(4)
C1 C2 H2 119.3(7)
C3 C2 H2 117.4(7)
Fe1 C2 H2 94.9(7)
C12 C11 C10 119.57(5)
C12 C11 H11 120.2
C10 C11 H11 120.2
C24 C23 C22 119.77(5)
C24 C23 H23 120.1
C22 C23 H23 120.1
C105 C106 C101 121.82(7)
C105 C106 H106 119.8(7)
C101 C106 H106 118.1(7)
C107 C108 C109 117.19(6)
C107 C108 B11 119.78(5)
C109 C108 B11 122.90(6)
C3 C4 C5 119.87(6)
C3 C4 H4 119.0(7)
C5 C4 H4 121.1(7)
C16 C18 H18A 109.5
C16 C18 H18B 109.5
H18A C18 H18B 109.5
C16 C18 H18C 109.5
H18A C18 H18C 109.5
H18B C18 H18C 109.5
C122 C121 C120 121.34(7)
C122 C121 H121 119.3
C120 C121 H121 119.3
C101 C102 C103 119.55(6)
C101 C102 Fe2 67.82(3)
C103 C102 Fe2 121.51(5)
C101 C102 H102 120.2(7)
C103 C102 H102 116.7(7)
Fe2 C102 H102 98.7(7)
C28 C30 H30A 109.5
C28 C30 H30B 109.5
H30A C30 H30B 109.5
C28 C30 H30C 109.5
H30A C30 H30C 109.5
H30B C30 H30C 109.5
C25 C27 H27A 109.5
C25 C27 H27B 109.5
H27A C27 H27B 109.5
C25 C27 H27C 109.5
H27A C27 H27C 109.5
H27B C27 H27C 109.5
C113 C115 H11A 109.5
C113 C115 H11B 109.5
H11A C115 H11B 109.5
C113 C115 H11C 109.5
H11A C115 H11C 109.5
H11B C115 H11C 109.5
C11 C10 C9 120.55(5)
C11 C10 H10 119.7
C9 C10 H10 119.7
C127 C125 C126 111.37(6)
C127 C125 P12 110.48(5)
C126 C125 P12 110.83(5)
C127 C125 H125 108.0
C126 C125 H125 108.0
P12 C125 H125 108.0
C23 C24 C19 120.05(5)
C23 C24 H24 120.0
C19 C24 H24 120.0
C25 C26 H26A 109.5
C25 C26 H26B 109.5
H26A C26 H26B 109.5
C25 C26 H26C 109.5
H26A C26 H26C 109.5
H26B C26 H26C 109.5
C123 C122 C121 120.53(7)
C123 C122 H122 119.7
C121 C122 H122 119.7
C128 C130 H13A 109.5
C128 C130 H13B 109.5
H13A C130 H13B 109.5
C128 C130 H13C 109.5
H13A C130 H13C 109.5
H13B C130 H13C 109.5
C16 C17 H17A 109.5
C16 C17 H17B 109.5
H17A C17 H17B 109.5
C16 C17 H17C 109.5
H17A C17 H17C 109.5
H17B C17 H17C 109.5
C33 C34 Si2 109.03(4)
C33 C34 H34A 109.9
Si2 C34 H34A 109.9
C33 C34 H34B 109.9
Si2 C34 H34B 109.9
H34A C34 H34B 108.3
C13 C14 H14A 109.5
C13 C14 H14B 109.5
H14A C14 H14B 109.5
C13 C14 H14C 109.5
H14A C14 H14C 109.5
H14B C14 H14C 109.5
C111 C112 C107 120.63(7)
C111 C112 H112 119.7
C107 C112 H112 119.7
C101 B11 C108 117.39(5)
C101 B11 C120 115.75(5)
C108 B11 C120 121.77(5)
C101 B11 Fe2 60.56(3)
C108 B11 Fe2 113.20(4)
C120 B11 Fe2 112.30(4)
C116 C118 H11D 109.5
C116 C118 H11E 109.5
H11D C118 H11E 109.5
C116 C118 H11F 109.5
H11D C118 H11F 109.5
H11E C118 H11F 109.5
C28 C29 H29A 109.5
C28 C29 H29B 109.5
H29A C29 H29B 109.5
C28 C29 H29C 109.5
H29A C29 H29C 109.5
H29B C29 H29C 109.5
C104 C103 C102 120.80(7)
C104 C103 H103 120.4(8)
C102 C103 H103 118.7(8)
C116 C117 H11G 109.5
C116 C117 H11H 109.5
H11G C117 H11H 109.5
C116 C117 H11I 109.5
H11G C117 H11I 109.5
H11H C117 H11I 109.5
C123 C124 C119 119.81(7)
C123 C124 H124 120.1
C119 C124 H124 120.1
Si1 C31 H31A 109.5
Si1 C31 H31B 109.5
H31A C31 H31B 109.5
Si1 C31 H31C 109.5
H31A C31 H31C 109.5
H31B C31 H31C 109.5
C34 C33 Si1 106.97(4)
C34 C33 H33A 110.3
Si1 C33 H33A 110.3
C34 C33 H33B 110.3
Si1 C33 H33B 110.3
H33A C33 H33B 108.6
C110 C111 C112 119.44(6)
C110 C111 H111 120.3
C112 C111 H111 120.3
C113 C114 H11J 109.5
C113 C114 H11K 109.5
H11J C114 H11K 109.5
C113 C114 H11L 109.5
H11J C114 H11L 109.5
H11K C114 H11L 109.5
Si2 C35 H35A 109.5
Si2 C35 H35B 109.5
H35A C35 H35B 109.5
Si2 C35 H35C 109.5
H35A C35 H35C 109.5
H35B C35 H35C 109.5
Si11 C131 H13D 109.5
Si11 C131 H13E 109.5
H13D C131 H13E 109.5
Si11 C131 H13F 109.5
H13D C131 H13F 109.5
H13E C131 H13F 109.5
Si1 C32 H32A 109.5
Si1 C32 H32B 109.5
H32A C32 H32B 109.5
Si1 C32 H32C 109.5
H32A C32 H32C 109.5
H32B C32 H32C 109.5
C103 C104 C105 120.15(6)
C103 C104 H104 120.3(8)
C105 C104 H104 119.6(8)
Si12 C135 H13G 109.5
Si12 C135 H13H 109.5
H13G C135 H13H 109.5
Si12 C135 H13I 109.5
H13G C135 H13I 109.5
H13H C135 H13I 109.5
C128 C129 H12A 109.5
C128 C129 H12B 109.5
H12A C129 H12B 109.5
C128 C129 H12C 109.5
H12A C129 H12C 109.5
H12B C129 H12C 109.5
Si11 C132 H13J 109.5
Si11 C132 H13K 109.5
H13J C132 H13K 109.5
Si11 C132 H13L 109.5
H13J C132 H13L 109.5
H13K C132 H13L 109.5
C122 C123 C124 119.47(7)
C122 C123 H123 120.3
C124 C123 H123 120.3
C106 C105 C104 120.23(7)
C106 C105 H105 119.5(8)
C104 C105 H105 120.3(8)
C134 C133 Si11 106.69(5)
C134 C133 H13M 110.4
Si11 C133 H13M 110.4
C134 C133 H13N 110.4
Si11 C133 H13N 110.4
H13M C133 H13N 108.6
C133 C134 Si12 110.09(5)
C133 C134 H13O 109.6
Si12 C134 H13O 109.6
C133 C134 H13P 109.6
Si12 C134 H13P 109.6
H13O C134 H13P 108.2
Si2 C36 H36A 109.5
Si2 C36 H36B 109.5
H36A C36 H36B 109.5
Si2 C36 H36C 109.5
H36A C36 H36C 109.5
H36B C36 H36C 109.5
C125 C127 H12D 109.5
C125 C127 H12E 109.5
H12D C127 H12E 109.5
C125 C127 H12F 109.5
H12D C127 H12F 109.5
H12E C127 H12F 109.5
C125 C126 H12G 109.5
C125 C126 H12H 109.5
H12G C126 H12H 109.5
C125 C126 H12I 109.5
H12G C126 H12I 109.5
H12H C126 H12I 109.5
Si12 C136 H13Q 109.5
Si12 C136 H13R 109.5
H13Q C136 H13R 109.5
Si12 C136 H13S 109.5
H13Q C136 H13S 109.5
H13R C136 H13S 109.5

loop_
_geom_bond_atom_site_label_1
_geom_bond_atom_site_label_2
_geom_bond_distance
Fe1 N1 1.6605(5)
Fe1 C1 2.1493(5)
Fe1 P1 2.2312(2)
Fe1 P2 2.2660(2)
Fe1 C2 2.3405(6)
Fe1 B1 2.3768(6)
Fe2 N11 1.6658(5)
Fe2 C101 2.1440(6)
Fe2 C102 2.2266(6)
Fe2 P12 2.2287(2)
Fe2 P11 2.2632(2)
Fe2 B11 2.4288(7)
P1 C7 1.8148(5)
P1 C16 1.8596(6)
P1 C13 1.8835(6)
P11 C107 1.8311(6)
P11 C116 1.8656(6)
P11 C113 1.8830(6)
P2 C19 1.8226(6)
P2 C25 1.8653(6)
P2 C28 1.8771(6)
P12 C119 1.8155(6)
P12 C125 1.8549(7)
P12 C128 1.8833(6)
Si11 N12 1.7991(5)
Si11 C131 1.8460(8)
Si11 C133 1.8616(7)
Si11 C132 1.8630(8)
Si12 N12 1.7983(6)
Si12 C135 1.8519(8)
Si12 C136 1.8594(10)
Si12 C134 1.8802(8)
Si1 N2 1.7908(5)
Si1 C31 1.8409(7)
Si1 C32 1.8578(8)
Si1 C33 1.8656(7)
Si2 N2 1.7885(5)
Si2 C35 1.8491(8)
Si2 C36 1.8667(7)
Si2 C34 1.8790(7)
N11 N12 1.3242(7)
N1 N2 1.3282(6)
C119 C124 1.4004(9)
C119 C120 1.4055(9)
C8 C9 1.4021(8)
C8 C7 1.4053(7)
C8 B1 1.6016(8)
C7 C12 1.3967(7)
C13 C15 1.5325(9)
C13 C14 1.5348(8)
C13 H13 1.0000
C3 C4 1.3681(9)
C3 C2 1.4238(8)
C3 H3 0.988(12)
C1 C2 1.4231(7)
C1 C6 1.4324(7)
C1 B1 1.5574(8)
C107 C112 1.4000(9)
C107 C108 1.4069(9)
C9 C10 1.3928(8)
C9 H9 0.9500
C19 C24 1.4011(7)
C19 C20 1.4077(7)
C20 C21 1.4047(8)
C20 B1 1.5843(8)
C6 C5 1.3690(8)
C6 H6 0.971(11)
C21 C22 1.3894(8)
C21 H21 0.9500
C5 C4 1.4196(10)
C5 H5 0.955(11)
C16 C18 1.5284(9)
C16 C17 1.5295(9)
C16 H16 1.0000
C12 C11 1.3896(9)
C12 H12 0.9500
C120 C121 1.4055(9)
C120 B11 1.5994(9)
C25 C27 1.5263(10)
C25 C26 1.5276(9)
C25 H25 1.0000
C116 C118 1.5215(9)
C116 C117 1.5288(9)
C116 H116 1.0000
C113 C115 1.5318(9)
C113 C114 1.5333(9)
C113 H113 1.0000
C22 C23 1.3919(9)
C22 H22 0.9500
C28 C29 1.5284(9)
C28 C30 1.5302(8)
C28 H28 1.0000
C15 H15A 0.9800
C15 H15B 0.9800
C15 H15C 0.9800
C110 C109 1.3886(10)
C110 C111 1.3890(12)
C110 H110 0.9500
C128 C130 1.5312(9)
C128 C129 1.5326(9)
C128 H128 1.0000
C109 C108 1.4080(8)
C109 H109 0.9500
C101 C102 1.4285(9)
C101 C106 1.4372(9)
C101 B11 1.5443(9)
C2 H2 0.919(11)
C11 C10 1.3917(9)
C11 H11 0.9500
C23 C24 1.3887(9)
C23 H23 0.9500
C106 C105 1.3648(9)
C106 H106 0.965(12)
C108 B11 1.5878(9)
C4 H4 0.964(12)
C18 H18A 0.9800
C18 H18B 0.9800
C18 H18C 0.9800
C121 C122 1.3953(10)
C121 H121 0.9500
C102 C103 1.4357(9)
C102 H102 0.931(12)
C30 H30A 0.9800
C30 H30B 0.9800
C30 H30C 0.9800
C27 H27A 0.9800
C27 H27B 0.9800
C27 H27C 0.9800
C115 H11A 0.9800
C115 H11B 0.9800
C115 H11C 0.9800
C10 H10 0.9500
C125 C127 1.5262(11)
C125 C126 1.5305(12)
C125 H125 1.0000
C24 H24 0.9500
C26 H26A 0.9800
C26 H26B 0.9800
C26 H26C 0.9800
C122 C123 1.3892(12)
C122 H122 0.9500
C130 H13A 0.9800
C130 H13B 0.9800
C130 H13C 0.9800
C17 H17A 0.9800
C17 H17B 0.9800
C17 H17C 0.9800
C34 C33 1.5445(10)
C34 H34A 0.9900
C34 H34B 0.9900
C14 H14A 0.9800
C14 H14B 0.9800
C14 H14C 0.9800
C112 C111 1.3911(10)
C112 H112 0.9500
C118 H11D 0.9800
C118 H11E 0.9800
C118 H11F 0.9800
C29 H29A 0.9800
C29 H29B 0.9800
C29 H29C 0.9800
C103 C104 1.3645(13)
C103 H103 0.942(13)
C117 H11G 0.9800
C117 H11H 0.9800
C117 H11I 0.9800
C124 C123 1.3908(11)
C124 H124 0.9500
C31 H31A 0.9800
C31 H31B 0.9800
C31 H31C 0.9800
C33 H33A 0.9900
C33 H33B 0.9900
C111 H111 0.9500
C114 H11J 0.9800
C114 H11K 0.9800
C114 H11L 0.9800
C35 H35A 0.9800
C35 H35B 0.9800
C35 H35C 0.9800
C131 H13D 0.9800
C131 H13E 0.9800
C131 H13F 0.9800
C32 H32A 0.9800
C32 H32B 0.9800
C32 H32C 0.9800
C104 C105 1.4223(13)
C104 H104 0.955(14)
C135 H13G 0.9800
C135 H13H 0.9800
C135 H13I 0.9800
C129 H12A 0.9800
C129 H12B 0.9800
C129 H12C 0.9800
C132 H13J 0.9800
C132 H13K 0.9800
C132 H13L 0.9800
C123 H123 0.9500
C105 H105 0.960(13)
C133 C134 1.5454(12)
C133 H13M 0.9900
C133 H13N 0.9900
C134 H13O 0.9900
C134 H13P 0.9900
C36 H36A 0.9800
C36 H36B 0.9800
C36 H36C 0.9800
C127 H12D 0.9800
C127 H12E 0.9800
C127 H12F 0.9800
C126 H12G 0.9800
C126 H12H 0.9800
C126 H12I 0.9800
C136 H13Q 0.9800
C136 H13R 0.9800
C136 H13S 0.9800
